data_4504496
loop_
_publ_author_name
'Zou, Ru-Qiang'
'Liu, Chun-Sen'
'Huang, Zheng'
'Hu, Tong-Liang'
'Bu, Xian-He'

_publ_section_title
;
 Syntheses, Structure, and Properties of the Metal Complexes with
 3-(2-Pyridyl)pyrazole-Based Ligands:&#x2009; Tuning the Complex
 Structures by Ligand Modifications
;
_journal_issue 1
_journal_name_full 'Crystal Growth &amp; Design'
_journal_page_first 99
_journal_paper_doi 10.1021/cg050210t
_journal_volume 6
_journal_year 2006
_chemical_formula_moiety 'C26 H20 Cl Cu N8 O4, Cl O4'
_chemical_formula_structural 'Cu 2+, C26 H20 N8, 2(Cl O4 -)'
_chemical_formula_sum 'C26 H20 Cl2 Cu N8 O8'
_chemical_formula_weight 706.94
_chemical_name_systematic
; 
 ? 
;
_space_group_IT_number 2
_symmetry_cell_setting triclinic
_symmetry_space_group_name_Hall '-P 1'
_symmetry_space_group_name_H-M 'P -1'
_atom_sites_solution_hydrogens geom
_atom_sites_solution_primary direct
_atom_sites_solution_secondary difmap
_audit_creation_method SHELXL-97
_cell_angle_alpha 111.533(2)
_cell_angle_beta 106.068(2)
_cell_angle_gamma 99.921(2)
_cell_formula_units_Z 2
_cell_length_a 10.1298(6)
_cell_length_b 12.3163(6)
_cell_length_c 12.9485(7)
_cell_measurement_reflns_used 850
_cell_measurement_temperature 293(2)
_cell_measurement_theta_max 21.98
_cell_measurement_theta_min 3.20
_cell_volume 1374.57(13)
_computing_cell_refinement SMART
_computing_data_collection 'SMART (Bruker, 1998)'
_computing_data_reduction 'SAINT (Bruker, 1998)'
_computing_molecular_graphics 'SHELXTL (Sheldrick, 1997b)'
_computing_publication_material SHELXTL
_computing_structure_refinement 'SHELXL-97 (Sheldrick, 1997a)'
_computing_structure_solution 'SHELXS-97 (Sheldrick, 1997a)'
_diffrn_ambient_temperature 293(2)
_diffrn_measured_fraction_theta_full 0.987
_diffrn_measured_fraction_theta_max 0.987
_diffrn_measurement_device_type 'Bruker SMART CCD area-detector'
_diffrn_measurement_method '\f and \w scans'
_diffrn_radiation_monochromator graphite
_diffrn_radiation_source 'fine-focus sealed tube'
_diffrn_radiation_type MoK\a
_diffrn_radiation_wavelength 0.71073
_diffrn_reflns_av_R_equivalents 0.0307
_diffrn_reflns_av_sigmaI/netI 0.0639
_diffrn_reflns_limit_h_max 11
_diffrn_reflns_limit_h_min -12
_diffrn_reflns_limit_k_max 14
_diffrn_reflns_limit_k_min -11
_diffrn_reflns_limit_l_max 15
_diffrn_reflns_limit_l_min -15
_diffrn_reflns_number 7176
_diffrn_reflns_theta_full 25.07
_diffrn_reflns_theta_max 25.07
_diffrn_reflns_theta_min 2.20
_diffrn_standards_number 0
_exptl_absorpt_coefficient_mu 1.057
_exptl_absorpt_correction_T_max 1.000000
_exptl_absorpt_correction_T_min 0.782009
_exptl_absorpt_correction_type multi-scan
_exptl_absorpt_process_details '(SADABS; Bruker, 1996)'
_exptl_crystal_colour blue
_exptl_crystal_density_diffrn 1.708
_exptl_crystal_density_method 'not measured'
_exptl_crystal_description block
_exptl_crystal_F_000 718
_exptl_crystal_size_max 0.30
_exptl_crystal_size_mid 0.25
_exptl_crystal_size_min 0.22
_refine_diff_density_max 0.554
_refine_diff_density_min -0.485
_refine_diff_density_rms 0.099
_refine_ls_extinction_method none
_refine_ls_goodness_of_fit_ref 0.998
_refine_ls_hydrogen_treatment mixed
_refine_ls_matrix_type full
_refine_ls_number_parameters 406
_refine_ls_number_reflns 4813
_refine_ls_number_restraints 0
_refine_ls_restrained_S_all 0.998
_refine_ls_R_factor_all 0.1146
_refine_ls_R_factor_gt 0.0702
_refine_ls_shift/su_max 0.000
_refine_ls_shift/su_mean 0.000
_refine_ls_structure_factor_coef Fsqd
_refine_ls_weighting_details 'calc w=1/[\s^2^(Fo^2^)+(0.1569P)^2^+4.2860P] where P=(Fo^2^+2Fc^2^)/3'
_refine_ls_weighting_scheme calc
_refine_ls_wR_factor_gt 0.1984
_refine_ls_wR_factor_ref 0.2528
_reflns_number_gt 3331
_reflns_number_total 4813
_reflns_threshold_expression I>2\s(I)
_cod_data_source_file cg050210tsi20051104_022830.cif
_cod_data_source_block 7
_cod_original_sg_symbol_H-M p-1
_cod_database_code 4504496

loop_
_symmetry_equiv_pos_as_xyz
'x, y, z'
'-x, -y, -z'

loop_
_atom_site_label
_atom_site_type_symbol
_atom_site_fract_x
_atom_site_fract_y
_atom_site_fract_z
_atom_site_U_iso_or_equiv
_atom_site_adp_type
_atom_site_occupancy
_atom_site_symmetry_multiplicity
_atom_site_calc_flag
_atom_site_refinement_flags
Cu1 Cu -0.47284(9) -0.44227(8) -0.21300(8) 0.0406(3) Uani 1 1 d .
C1 C -0.1814(8) 0.0091(7) 0.3460(6) 0.0414(17) Uani 1 1 d .
C2 C -0.1630(9) 0.0609(8) 0.4686(7) 0.050(2) Uani 1 1 d .
H2A H -0.2324 0.0317 0.4943 0.060 Uiso 1 1 calc R
C3 C -0.0403(9) 0.1550(8) 0.5478(7) 0.054(2) Uani 1 1 d .
H3A H -0.0264 0.1888 0.6286 0.065 Uiso 1 1 calc R
C4 C 0.0640(9) 0.2018(8) 0.5124(7) 0.056(2) Uani 1 1 d .
H4A H 0.1454 0.2666 0.5693 0.067 Uiso 1 1 calc R
C5 C 0.0490(9) 0.1535(7) 0.3935(8) 0.051(2) Uani 1 1 d .
H5A H 0.1192 0.1843 0.3694 0.062 Uiso 1 1 calc R
C6 C -0.0785(8) 0.0547(6) 0.3090(6) 0.0383(16) Uani 1 1 d .
C7 C -0.2117(8) -0.0834(6) 0.1148(6) 0.0372(16) Uani 1 1 d .
C8 C -0.3177(8) -0.1307(6) 0.1530(6) 0.0369(16) Uani 1 1 d .
C9 C -0.4485(9) -0.2420(7) 0.0703(7) 0.0447(18) Uani 1 1 d .
H9A H -0.4160 -0.3135 0.0437 0.054 Uiso 1 1 calc R
H9B H -0.5073 -0.2544 0.1152 0.054 Uiso 1 1 calc R
C10 C -0.2231(9) -0.1321(7) -0.0140(6) 0.0405(17) Uani 1 1 d .
H10A H -0.3229 -0.1538 -0.0656 0.049 Uiso 1 1 calc R
H10B H -0.1663 -0.0680 -0.0248 0.049 Uiso 1 1 calc R
C11 C -0.6345(10) -0.1718(8) -0.0430(8) 0.056(2) Uani 1 1 d .
H11A H -0.6465 -0.1129 0.0205 0.068 Uiso 1 1 calc R
C12 C -0.7116(10) -0.2106(8) -0.1616(8) 0.055(2) Uani 1 1 d .
H12A H -0.7845 -0.1825 -0.1941 0.067 Uiso 1 1 calc R
C13 C -0.6608(8) -0.2986(7) -0.2229(6) 0.0366(16) Uani 1 1 d .
C14 C -0.7007(7) -0.3839(6) -0.3489(6) 0.0357(16) Uani 1 1 d .
C15 C -0.8027(9) -0.3795(9) -0.4419(8) 0.056(2) Uani 1 1 d .
H15A H -0.8490 -0.3196 -0.4276 0.067 Uiso 1 1 calc R
C16 C -0.8344(10) -0.4659(9) -0.5564(8) 0.057(2) Uani 1 1 d .
H16A H -0.9056 -0.4671 -0.6204 0.069 Uiso 1 1 calc R
C17 C -0.7602(9) -0.5509(8) -0.5760(7) 0.051(2) Uani 1 1 d .
H17A H -0.7797 -0.6088 -0.6531 0.061 Uiso 1 1 calc R
C18 C -0.6579(8) -0.5483(7) -0.4804(6) 0.0416(17) Uani 1 1 d .
H18A H -0.6082 -0.6057 -0.4935 0.050 Uiso 1 1 calc R
C21 C -0.0348(8) -0.2391(8) -0.0198(7) 0.0468(19) Uani 1 1 d .
H21A H 0.0461 -0.1705 0.0278 0.056 Uiso 1 1 calc R
C22 C -0.0341(9) -0.3580(7) -0.0719(7) 0.0459(19) Uani 1 1 d .
H22A H 0.0459 -0.3859 -0.0686 0.055 Uiso 1 1 calc R
C23 C -0.1792(7) -0.4280(6) -0.1310(6) 0.0341(15) Uani 1 1 d .
C24 C -0.2533(7) -0.5580(6) -0.2029(6) 0.0335(15) Uani 1 1 d .
C25 C -0.1880(8) -0.6487(7) -0.2122(7) 0.0401(17) Uani 1 1 d .
H25A H -0.0889 -0.6290 -0.1733 0.048 Uiso 1 1 calc R
C26 C -0.2730(9) -0.7699(7) -0.2806(7) 0.0453(19) Uani 1 1 d .
H26A H -0.2310 -0.8324 -0.2879 0.054 Uiso 1 1 calc R
C27 C -0.4191(9) -0.7981(7) -0.3378(7) 0.050(2) Uani 1 1 d .
H27A H -0.4770 -0.8791 -0.3844 0.060 Uiso 1 1 calc R
C28 C -0.4775(9) -0.7036(7) -0.3243(7) 0.0454(18) Uani 1 1 d .
H28A H -0.5766 -0.7225 -0.3619 0.054 Uiso 1 1 calc R
N1 N -0.5381(6) -0.2340(5) -0.0344(5) 0.0389(14) Uani 1 1 d .
N2 N -0.5565(6) -0.3147(5) -0.1462(5) 0.0357(13) Uani 1 1 d .
N3 N -0.6261(6) -0.4646(5) -0.3665(5) 0.0353(13) Uani 1 1 d .
N4 N -0.1727(6) -0.2394(5) -0.0496(5) 0.0354(13) Uani 1 1 d .
N5 N -0.2630(6) -0.3546(5) -0.1159(5) 0.0321(13) Uani 1 1 d .
N6 N -0.3980(6) -0.5849(5) -0.2591(5) 0.0358(13) Uani 1 1 d .
N7 N -0.0943(7) 0.0083(5) 0.1907(6) 0.0412(14) Uani 1 1 d .
N8 N -0.3036(7) -0.0865(5) 0.2656(5) 0.0390(14) Uani 1 1 d .
O1 O -0.8585(6) -0.5359(6) -0.2390(6) 0.0634(17) Uani 1 1 d .
O2 O -0.7253(7) -0.4621(6) -0.0363(5) 0.0674(18) Uani 1 1 d .
O3 O -0.6393(6) -0.5746(5) -0.1790(6) 0.0570(16) Uani 1 1 d .
O4 O -0.8381(6) -0.6720(5) -0.1538(5) 0.0517(14) Uani 1 1 d .
O5 O -0.2812(16) -0.0018(8) -0.1909(8) 0.154(5) Uani 1 1 d .
O6 O -0.3535(9) -0.2123(6) -0.2975(6) 0.076(2) Uani 1 1 d .
O7 O -0.5068(16) -0.1019(14) -0.289(2) 0.280(13) Uani 1 1 d .
O8 O -0.3554(14) -0.0800(9) -0.3867(8) 0.133(4) Uani 1 1 d .
Cl1 Cl -0.76600(18) -0.56091(16) -0.15138(15) 0.0371(4) Uani 1 1 d .
Cl2 Cl -0.3791(3) -0.1015(2) -0.2945(2) 0.0561(6) Uani 1 1 d .

loop_
_atom_site_aniso_label
_atom_site_aniso_U_11
_atom_site_aniso_U_22
_atom_site_aniso_U_33
_atom_site_aniso_U_23
_atom_site_aniso_U_13
_atom_site_aniso_U_12
Cu1 0.0336(5) 0.0418(6) 0.0345(5) 0.0064(4) 0.0051(4) 0.0196(4)
C1 0.039(4) 0.045(4) 0.034(4) 0.012(3) 0.007(3) 0.020(3)
C2 0.048(5) 0.059(5) 0.031(4) 0.009(4) 0.011(4) 0.017(4)
C3 0.043(5) 0.055(5) 0.037(4) 0.001(4) 0.007(4) 0.006(4)
C4 0.037(5) 0.055(5) 0.041(5) -0.001(4) -0.002(4) 0.009(4)
C5 0.040(4) 0.040(4) 0.056(5) 0.007(4) 0.014(4) 0.004(4)
C6 0.039(4) 0.037(4) 0.040(4) 0.014(3) 0.018(3) 0.013(3)
C7 0.050(4) 0.028(3) 0.034(4) 0.011(3) 0.013(3) 0.021(3)
C8 0.044(4) 0.031(4) 0.032(4) 0.008(3) 0.014(3) 0.015(3)
C9 0.052(5) 0.036(4) 0.036(4) 0.013(3) 0.009(4) 0.008(3)
C10 0.047(4) 0.039(4) 0.034(4) 0.016(3) 0.015(3) 0.012(3)
C11 0.064(6) 0.052(5) 0.049(5) 0.011(4) 0.020(4) 0.035(4)
C12 0.058(5) 0.057(5) 0.055(5) 0.021(4) 0.015(4) 0.040(4)
C13 0.033(4) 0.043(4) 0.042(4) 0.025(3) 0.013(3) 0.019(3)
C14 0.031(4) 0.036(4) 0.038(4) 0.017(3) 0.009(3) 0.008(3)
C15 0.047(5) 0.069(6) 0.053(5) 0.033(5) 0.008(4) 0.025(4)
C16 0.057(5) 0.071(6) 0.041(5) 0.025(4) 0.012(4) 0.021(5)
C17 0.051(5) 0.056(5) 0.034(4) 0.018(4) 0.007(4) 0.007(4)
C18 0.041(4) 0.042(4) 0.037(4) 0.016(3) 0.011(3) 0.011(3)
C21 0.032(4) 0.050(5) 0.044(4) 0.009(4) 0.011(3) 0.009(3)
C22 0.037(4) 0.053(5) 0.048(5) 0.018(4) 0.020(4) 0.017(4)
C23 0.031(4) 0.045(4) 0.029(3) 0.015(3) 0.013(3) 0.018(3)
C24 0.029(4) 0.046(4) 0.033(4) 0.020(3) 0.016(3) 0.016(3)
C25 0.042(4) 0.049(4) 0.042(4) 0.025(4) 0.019(3) 0.025(4)
C26 0.049(5) 0.044(4) 0.058(5) 0.024(4) 0.030(4) 0.028(4)
C27 0.054(5) 0.036(4) 0.049(5) 0.005(4) 0.025(4) 0.010(4)
C28 0.038(4) 0.051(5) 0.039(4) 0.012(4) 0.013(3) 0.015(4)
N1 0.035(3) 0.038(3) 0.035(3) 0.007(3) 0.010(3) 0.015(3)
N2 0.030(3) 0.034(3) 0.037(3) 0.012(3) 0.007(3) 0.013(3)
N3 0.037(3) 0.038(3) 0.024(3) 0.010(3) 0.007(2) 0.009(3)
N4 0.038(3) 0.033(3) 0.033(3) 0.010(3) 0.017(3) 0.010(3)
N5 0.032(3) 0.033(3) 0.029(3) 0.011(2) 0.008(2) 0.012(3)
N6 0.030(3) 0.038(3) 0.033(3) 0.010(3) 0.008(3) 0.015(3)
N7 0.042(4) 0.032(3) 0.045(4) 0.014(3) 0.014(3) 0.012(3)
N8 0.041(4) 0.035(3) 0.034(3) 0.010(3) 0.012(3) 0.012(3)
O1 0.048(4) 0.077(4) 0.076(4) 0.049(4) 0.012(3) 0.026(3)
O2 0.073(4) 0.059(4) 0.046(4) 0.001(3) 0.027(3) 0.004(3)
O3 0.052(4) 0.064(4) 0.091(5) 0.050(3) 0.047(3) 0.033(3)
O4 0.046(3) 0.055(3) 0.054(3) 0.027(3) 0.018(3) 0.010(3)
O5 0.256(15) 0.062(5) 0.074(6) 0.015(5) -0.003(7) 0.021(7)
O6 0.113(6) 0.050(4) 0.076(5) 0.028(3) 0.044(4) 0.038(4)
O7 0.195(14) 0.185(13) 0.68(4) 0.27(2) 0.31(2) 0.151(12)
O8 0.250(13) 0.102(7) 0.072(6) 0.057(5) 0.060(7) 0.068(8)
Cl1 0.0349(9) 0.0418(10) 0.0348(9) 0.0151(7) 0.0136(7) 0.0146(7)
Cl2 0.0692(15) 0.0524(12) 0.0576(13) 0.0270(10) 0.0306(11) 0.0260(11)

loop_
_atom_type_symbol
_atom_type_description
_atom_type_scat_dispersion_real
_atom_type_scat_dispersion_imag
_atom_type_scat_source
C C 0.0033 0.0016 'International Tables Vol C Tables 4.2.6.8 and 6.1.1.4'
H H 0.0000 0.0000 'International Tables Vol C Tables 4.2.6.8 and 6.1.1.4'
N N 0.0061 0.0033 'International Tables Vol C Tables 4.2.6.8 and 6.1.1.4'
O O 0.0106 0.0060 'International Tables Vol C Tables 4.2.6.8 and 6.1.1.4'
Cl Cl 0.1484 0.1585 'International Tables Vol C Tables 4.2.6.8 and 6.1.1.4'
Cu Cu 0.3201 1.2651 'International Tables Vol C Tables 4.2.6.8 and 6.1.1.4'

loop_
_geom_angle_atom_site_label_1
_geom_angle_atom_site_label_2
_geom_angle_atom_site_label_3
_geom_angle
N2 Cu1 N6 168.5(3)
N2 Cu1 N5 100.6(2)
N6 Cu1 N5 81.3(2)
N2 Cu1 N3 80.1(2)
N6 Cu1 N3 106.0(2)
N5 Cu1 N3 139.0(2)
N2 Cu1 O3 87.1(2)
N6 Cu1 O3 83.0(2)
N5 Cu1 O3 128.6(2)
N3 Cu1 O3 92.4(2)
N8 C1 C6 121.0(7)
N8 C1 C2 118.6(7)
C6 C1 C2 120.3(7)
C3 C2 C1 118.0(8)
C3 C2 H2A 121.0
C1 C2 H2A 121.0
C2 C3 C4 122.4(8)
C2 C3 H3A 118.8
C4 C3 H3A 118.8
C3 C4 C5 120.9(8)
C3 C4 H4A 119.5
C5 C4 H4A 119.5
C4 C5 C6 117.6(8)
C4 C5 H5A 121.2
C6 C5 H5A 121.2
N7 C6 C1 121.8(7)
N7 C6 C5 117.5(7)
C1 C6 C5 120.6(7)
N7 C7 C8 121.7(6)
N7 C7 C10 114.3(7)
C8 C7 C10 123.9(7)
N8 C8 C7 122.1(7)
N8 C8 C9 114.2(6)
C7 C8 C9 123.4(6)
N1 C9 C8 114.6(6)
N1 C9 H9A 108.6
C8 C9 H9A 108.6
N1 C9 H9B 108.6
C8 C9 H9B 108.6
H9A C9 H9B 107.6
N4 C10 C7 112.3(6)
N4 C10 H10A 109.1
C7 C10 H10A 109.1
N4 C10 H10B 109.1
C7 C10 H10B 109.1
H10A C10 H10B 107.9
N1 C11 C12 107.9(7)
N1 C11 H11A 126.1
C12 C11 H11A 126.1
C13 C12 C11 106.5(7)
C13 C12 H12A 126.8
C11 C12 H12A 126.8
N2 C13 C12 109.7(7)
N2 C13 C14 114.4(6)
C12 C13 C14 135.6(7)
N3 C14 C15 122.5(7)
N3 C14 C13 114.2(6)
C15 C14 C13 123.2(7)
C16 C15 C14 118.3(8)
C16 C15 H15A 120.8
C14 C15 H15A 120.8
C15 C16 C17 119.9(8)
C15 C16 H16A 120.1
C17 C16 H16A 120.1
C18 C17 C16 118.8(8)
C18 C17 H17A 120.6
C16 C17 H17A 120.6
N3 C18 C17 122.2(7)
N3 C18 H18A 118.9
C17 C18 H18A 118.9
N4 C21 C22 107.9(7)
N4 C21 H21A 126.0
C22 C21 H21A 126.0
C21 C22 C23 105.2(7)
C21 C22 H22A 127.4
C23 C22 H22A 127.4
N5 C23 C22 109.9(6)
N5 C23 C24 116.4(6)
C22 C23 C24 133.8(6)
N6 C24 C25 121.7(7)
N6 C24 C23 113.7(6)
C25 C24 C23 124.6(6)
C24 C25 C26 118.6(7)
C24 C25 H25A 120.7
C26 C25 H25A 120.7
C27 C26 C25 120.3(7)
C27 C26 H26A 119.9
C25 C26 H26A 119.9
C28 C27 C26 118.3(7)
C28 C27 H27A 120.8
C26 C27 H27A 120.9
N6 C28 C27 123.0(7)
N6 C28 H28A 118.5
C27 C28 H28A 118.5
C11 N1 N2 108.8(6)
C11 N1 C9 129.2(7)
N2 N1 C9 120.5(6)
C13 N2 N1 107.0(6)
C13 N2 Cu1 117.3(5)
N1 N2 Cu1 135.6(4)
C14 N3 C18 118.1(6)
C14 N3 Cu1 113.8(4)
C18 N3 Cu1 128.0(5)
C21 N4 N5 110.8(6)
C21 N4 C10 126.3(6)
N5 N4 C10 122.9(6)
C23 N5 N4 106.2(5)
C23 N5 Cu1 113.5(4)
N4 N5 Cu1 139.6(4)
C28 N6 C24 118.2(6)
C28 N6 Cu1 126.4(5)
C24 N6 Cu1 114.6(5)
C7 N7 C6 116.4(6)
C8 N8 C1 116.8(6)
Cl1 O3 Cu1 130.7(3)
O4 Cl1 O1 109.9(4)
O4 Cl1 O2 110.1(4)
O1 Cl1 O2 109.4(4)
O4 Cl1 O3 108.7(3)
O1 Cl1 O3 108.8(4)
O2 Cl1 O3 110.0(4)
O7 Cl2 O8 115.6(11)
O7 Cl2 O5 105.4(12)
O8 Cl2 O5 104.7(7)
O7 Cl2 O6 109.2(6)
O8 Cl2 O6 111.3(5)
O5 Cl2 O6 110.4(6)

loop_
_geom_bond_atom_site_label_1
_geom_bond_atom_site_label_2
_geom_bond_distance
Cu1 N2 1.949(6)
Cu1 N6 1.989(6)
Cu1 N5 1.999(6)
Cu1 N3 2.045(6)
Cu1 O3 2.384(5)
C1 N8 1.374(9)
C1 C6 1.380(11)
C1 C2 1.419(10)
C2 C3 1.365(11)
C2 H2A 0.9300
C3 C4 1.382(13)
C3 H3A 0.9300
C4 C5 1.384(12)
C4 H4A 0.9300
C5 C6 1.430(10)
C5 H5A 0.9300
C6 N7 1.374(9)
C7 N7 1.316(9)
C7 C8 1.424(11)
C7 C10 1.514(10)
C8 N8 1.311(9)
C8 C9 1.514(10)
C9 N1 1.456(9)
C9 H9A 0.9700
C9 H9B 0.9700
C10 N4 1.461(9)
C10 H10A 0.9700
C10 H10B 0.9700
C11 N1 1.347(10)
C11 C12 1.365(12)
C11 H11A 0.9300
C12 C13 1.363(10)
C12 H12A 0.9300
C13 N2 1.333(9)
C13 C14 1.470(10)
C14 N3 1.342(9)
C14 C15 1.377(10)
C15 C16 1.376(12)
C15 H15A 0.9300
C16 C17 1.380(12)
C16 H16A 0.9300
C17 C18 1.363(11)
C17 H17A 0.9300
C18 N3 1.359(9)
C18 H18A 0.9300
C21 N4 1.342(10)
C21 C22 1.371(11)
C21 H21A 0.9300
C22 C23 1.395(10)
C22 H22A 0.9300
C23 N5 1.343(8)
C23 C24 1.448(10)
C24 N6 1.362(9)
C24 C25 1.379(10)
C25 C26 1.385(11)
C25 H25A 0.9300
C26 C27 1.374(12)
C26 H26A 0.9300
C27 C28 1.371(11)
C27 H27A 0.9300
C28 N6 1.346(10)
C28 H28A 0.9300
N1 N2 1.360(8)
N4 N5 1.346(8)
O1 Cl1 1.424(6)
O2 Cl1 1.424(6)
O3 Cl1 1.445(5)
O4 Cl1 1.420(6)
O5 Cl2 1.388(9)
O6 Cl2 1.422(6)
O7 Cl2 1.316(11)
O8 Cl2 1.385(9)

loop_
_geom_torsion_atom_site_label_1
_geom_torsion_atom_site_label_2
_geom_torsion_atom_site_label_3
_geom_torsion_atom_site_label_4
_geom_torsion
N8 C1 C2 C3 179.2(7)
C6 C1 C2 C3 -0.9(12)
C1 C2 C3 C4 1.0(13)
C2 C3 C4 C5 -0.8(14)
C3 C4 C5 C6 0.5(13)
N8 C1 C6 N7 1.2(11)
C2 C1 C6 N7 -178.7(7)
N8 C1 C6 C5 -179.4(7)
C2 C1 C6 C5 0.7(11)
C4 C5 C6 N7 178.9(7)
C4 C5 C6 C1 -0.5(12)
N7 C7 C8 N8 -0.7(11)
C10 C7 C8 N8 179.5(6)
N7 C7 C8 C9 -175.1(7)
C10 C7 C8 C9 5.1(11)
N8 C8 C9 N1 129.6(7)
C7 C8 C9 N1 -55.6(10)
N7 C7 C10 N4 96.6(7)
C8 C7 C10 N4 -83.7(9)
N1 C11 C12 C13 1.1(10)
C11 C12 C13 N2 0.2(10)
C11 C12 C13 C14 174.2(9)
N2 C13 C14 N3 0.3(9)
C12 C13 C14 N3 -173.5(9)
N2 C13 C14 C15 -177.9(7)
C12 C13 C14 C15 8.4(14)
N3 C14 C15 C16 3.7(13)
C13 C14 C15 C16 -178.4(8)
C14 C15 C16 C17 -2.6(14)
C15 C16 C17 C18 1.0(13)
C16 C17 C18 N3 -0.3(12)
N4 C21 C22 C23 -1.6(9)
C21 C22 C23 N5 0.5(8)
C21 C22 C23 C24 179.8(7)
N5 C23 C24 N6 9.0(9)
C22 C23 C24 N6 -170.2(8)
N5 C23 C24 C25 -168.8(6)
C22 C23 C24 C25 12.0(12)
N6 C24 C25 C26 -0.1(10)
C23 C24 C25 C26 177.5(7)
C24 C25 C26 C27 0.1(11)
C25 C26 C27 C28 -0.5(12)
C26 C27 C28 N6 0.9(12)
C12 C11 N1 N2 -2.0(10)
C12 C11 N1 C9 -168.4(8)
C8 C9 N1 C11 -77.3(10)
C8 C9 N1 N2 117.7(7)
C12 C13 N2 N1 -1.4(9)
C14 C13 N2 N1 -176.8(6)
C12 C13 N2 Cu1 177.1(6)
C14 C13 N2 Cu1 1.7(8)
C11 N1 N2 C13 2.1(8)
C9 N1 N2 C13 169.9(6)
C11 N1 N2 Cu1 -176.0(6)
C9 N1 N2 Cu1 -8.2(10)
N6 Cu1 N2 C13 -125.3(11)
N5 Cu1 N2 C13 136.1(5)
N3 Cu1 N2 C13 -2.2(5)
O3 Cu1 N2 C13 -95.2(5)
N6 Cu1 N2 N1 52.6(15)
N5 Cu1 N2 N1 -45.9(7)
N3 Cu1 N2 N1 175.8(7)
O3 Cu1 N2 N1 82.8(7)
C15 C14 N3 C18 -3.0(11)
C13 C14 N3 C18 178.9(6)
C15 C14 N3 Cu1 176.1(6)
C13 C14 N3 Cu1 -2.0(8)
C17 C18 N3 C14 1.2(11)
C17 C18 N3 Cu1 -177.7(6)
N2 Cu1 N3 C14 2.3(5)
N6 Cu1 N3 C14 172.3(5)
N5 Cu1 N3 C14 -92.6(6)
O3 Cu1 N3 C14 88.9(5)
N2 Cu1 N3 C18 -178.7(6)
N6 Cu1 N3 C18 -8.8(7)
N5 Cu1 N3 C18 86.4(7)
O3 Cu1 N3 C18 -92.1(6)
C22 C21 N4 N5 2.2(9)
C22 C21 N4 C10 -179.5(6)
C7 C10 N4 C21 -75.7(9)
C7 C10 N4 N5 102.3(7)
C22 C23 N5 N4 0.8(8)
C24 C23 N5 N4 -178.6(5)
C22 C23 N5 Cu1 172.9(5)
C24 C23 N5 Cu1 -6.5(7)
C21 N4 N5 C23 -1.9(8)
C10 N4 N5 C23 179.8(6)
C21 N4 N5 Cu1 -170.6(6)
C10 N4 N5 Cu1 11.0(10)
N2 Cu1 N5 C23 170.6(5)
N6 Cu1 N5 C23 2.1(5)
N3 Cu1 N5 C23 -102.3(5)
O3 Cu1 N5 C23 75.8(5)
N2 Cu1 N5 N4 -21.2(7)
N6 Cu1 N5 N4 170.3(7)
N3 Cu1 N5 N4 65.9(8)
O3 Cu1 N5 N4 -116.0(6)
C27 C28 N6 C24 -0.9(11)
C27 C28 N6 Cu1 -170.0(6)
C25 C24 N6 C28 0.5(10)
C23 C24 N6 C28 -177.3(6)
C25 C24 N6 Cu1 170.9(5)
C23 C24 N6 Cu1 -7.0(7)
N2 Cu1 N6 C28 71.8(14)
N5 Cu1 N6 C28 172.3(6)
N3 Cu1 N6 C28 -49.1(7)
O3 Cu1 N6 C28 41.4(6)
N2 Cu1 N6 C24 -97.6(12)
N5 Cu1 N6 C24 2.9(5)
N3 Cu1 N6 C24 141.5(5)
O3 Cu1 N6 C24 -128.0(5)
C8 C7 N7 C6 0.9(10)
C10 C7 N7 C6 -179.3(6)
C1 C6 N7 C7 -1.2(10)
C5 C6 N7 C7 179.4(7)
C7 C8 N8 C1 0.6(10)
C9 C8 N8 C1 175.5(6)
C6 C1 N8 C8 -0.9(10)
C2 C1 N8 C8 179.0(7)
N2 Cu1 O3 Cl1 13.9(5)
N6 Cu1 O3 Cl1 -171.9(5)
N5 Cu1 O3 Cl1 115.1(5)
N3 Cu1 O3 Cl1 -66.1(5)
Cu1 O3 Cl1 O4 173.0(4)
Cu1 O3 Cl1 O1 53.5(6)
Cu1 O3 Cl1 O2 -66.4(6)
